data_4036860
loop_
_publ_author_name
'Kenny, Miles'
'Kitson, Daniel J.'
'Franckevi\<cius, Vilius'

_publ_section_title
;
 Catalytic Chemo- and Regioselective Coupling of 1,3-Dicarbonyls with
 N-Heterocyclic Nucleophiles.
;
_journal_issue 12
_journal_name_full 'The Journal of organic chemistry'
_journal_page_first 5162
_journal_page_last 5172
_journal_paper_doi 10.1021/acs.joc.6b00731
_journal_volume 81
_journal_year 2016
_chemical_formula_moiety 'C22 H25 N O4'
_chemical_formula_sum 'C22 H25 N O4'
_chemical_formula_weight 367.43
_space_group_crystal_system triclinic
_space_group_IT_number 2
_space_group_name_Hall '-P 1'
_space_group_name_H-M_alt 'P -1'
_atom_sites_solution_hydrogens mixed
_atom_sites_solution_primary direct
_audit_creation_date 2015-11-30
_audit_creation_method
;
Olex2 1.2
(compiled 2015.01.26 svn.r3150 for OlexSys, GUI svn.r4998)
;
_cell_angle_alpha 87.781(3)
_cell_angle_beta 84.683(3)
_cell_angle_gamma 82.145(3)
_cell_formula_units_Z 2
_cell_length_a 7.6750(3)
_cell_length_b 10.0757(4)
_cell_length_c 12.4531(5)
_cell_measurement_reflns_used 16067
_cell_measurement_temperature 179.98(10)
_cell_measurement_theta_max 77.0770
_cell_measurement_theta_min 3.5860
_cell_volume 949.54(7)
_computing_cell_refinement 'CrysAlisPro 1.171.38.41 (Rigaku OD, 2015)'
_computing_data_collection 'CrysAlisPro 1.171.38.41 (Rigaku OD, 2015)'
_computing_data_reduction 'CrysAlisPro 1.171.38.41 (Rigaku OD, 2015)'
_computing_molecular_graphics 'Olex2 (Dolomanov et al., 2009)'
_computing_publication_material 'Olex2 (Dolomanov et al., 2009)'
_computing_structure_refinement 'ShelXL (Sheldrick, 2008)'
_computing_structure_solution 'ShelXT (Sheldrick, 2015)'
_diffrn_ambient_environment N~2~
_diffrn_ambient_temperature 179.98(10)
_diffrn_detector 'CCD plate'
_diffrn_detector_area_resol_mean 5.2303
_diffrn_detector_type AtlasS2
_diffrn_measured_fraction_theta_full 1.000
_diffrn_measured_fraction_theta_max 0.988
_diffrn_measurement_details
;
List of Runs (angles in degrees, time in seconds):

  # Type    Start    End  Width  t~exp~   \w     \q     \k     \f   Frames
--------------------------------------------------------------------------
  1  \w   -110.00 -18.00   1.00    1.00    --  -38.50 -38.00-120.00   92
  2  \w   -110.00 -18.00   1.00    1.00    --  -38.50 -38.00 150.00   92
  3  \w    -92.00  -2.00   1.00    1.00    --  -38.50 125.00 -60.00   90
  4  \w    -29.00  72.00   1.00    1.00    --   42.14 -77.00  90.00  101
  5  \w     23.00  96.00   1.00    1.00    --   42.14-125.00-150.00   73
  6  \w     31.00 109.00   1.00    1.40    --  111.00 -94.00 150.00   78
  7  \w     38.00 132.00   1.00    1.40    --  111.00 -30.00 -30.00   94
  8  \w     38.00 132.00   1.00    1.40    --  111.00 -30.00 150.00   94
  9  \w     38.00 116.00   1.00    1.40    --  111.00-111.00 -60.00   78
 10  \w     38.00 116.00   1.00    1.40    --  111.00-111.00-180.00   78
 11  \w     90.00 178.00   1.00    1.40    --  111.00  30.00 -90.00   88
 12  \w     31.00 109.00   1.00    1.40    --  111.00 -94.00-150.00   78
 13  \w     89.00 178.00   1.00    1.40    --  111.00  45.00   0.00   89
 14  \w    100.00 178.00   1.00    1.40    --  111.00 111.00   0.00   78
 15  \w     38.00 116.00   1.00    1.40    --  111.00-111.00  30.00   78
 16  \w     41.00 133.00   1.00    1.40    --  111.00 -45.00  60.00   92
 17  \w     38.00 116.00   1.00    1.40    --  111.00-111.00 120.00   78
 18  \w     31.00 109.00   1.00    1.40    --  111.00 -94.00  60.00   78
 19  \w     43.00 137.00   1.00    1.40    --  111.00 -61.00-150.00   94
 20  \w    100.00 178.00   1.00    1.40    --  111.00 111.00-150.00   78
 21  \w     90.00 178.00   1.00    1.40    --  111.00  30.00 -30.00   88
 22  \w     40.00 141.00   1.00    1.40    --  111.00 -77.00 -60.00  101
 23  \w    -59.00  33.00   1.00    1.00    --  -38.50  38.00 -60.00   92
 24  \w     12.00 113.00   1.00    1.00    --   42.14  77.00  60.00  101
 25  \w     17.00 111.00   1.00    1.00    --   42.14  57.00   0.00   94
 26  \w     12.00 113.00   1.00    1.00    --   42.14  77.00 150.00  101
 27  \w     12.00 113.00   1.00    1.00    --   42.14  77.00-120.00  101
 28  \w     89.00 178.00   1.00    1.40    --  111.00  45.00  90.00   89
 29  \w     85.00 178.00   1.00    1.40    --  111.00  61.00 150.00   93
 30  \w     90.00 178.00   1.00    1.40    --  111.00  30.00 150.00   88
 31  \w     85.00 178.00   1.00    1.40    --  111.00  61.00-150.00   93
 32  \w     85.00 178.00   1.00    1.40    --  111.00  61.00  90.00   93
 33  \w     85.00 178.00   1.00    1.40    --  111.00  61.00 -90.00   93
 34  \w     81.00 178.00   1.00    1.40    --  111.00  77.00  90.00   97
 35  \w     85.00 178.00   1.00    1.40    --  111.00  61.00  60.00   93
 36  \w     81.00 178.00   1.00    1.40    --  111.00  77.00 -60.00   97
 37  \w     85.00 178.00   1.00    1.40    --  111.00  61.00-180.00   93
 38  \w     85.00 178.00   1.00    1.40    --  111.00  61.00  30.00   93
 39  \w     81.00 178.00   1.00    1.40    --  111.00  77.00 -90.00   97
 40  \w     81.00 178.00   1.00    1.40    --  111.00  77.00-150.00   97
 41  \w     81.00 178.00   1.00    1.40    --  111.00  77.00   0.00   97
 42  \w     90.00 178.00   1.00    1.40    --  111.00  30.00-150.00   88
;
_diffrn_measurement_device 'four-circle diffractometer'
_diffrn_measurement_device_type 'SuperNova, Dual, Cu at zero, AtlasS2'
_diffrn_measurement_method '\w scans'
_diffrn_orient_matrix_type 'CrysAlisPro convention (1999,Acta A55,543-557)'
_diffrn_orient_matrix_UB_11 0.1182615000
_diffrn_orient_matrix_UB_12 -0.0992996000
_diffrn_orient_matrix_UB_13 0.0681237000
_diffrn_orient_matrix_UB_21 -0.0990726000
_diffrn_orient_matrix_UB_22 -0.1146729000
_diffrn_orient_matrix_UB_23 -0.0295377000
_diffrn_orient_matrix_UB_31 0.1325833000
_diffrn_orient_matrix_UB_32 -0.0288022000
_diffrn_orient_matrix_UB_33 -0.0996693000
_diffrn_radiation_monochromator mirror
_diffrn_radiation_probe x-ray
_diffrn_radiation_type CuK\a
_diffrn_radiation_wavelength 1.54184
_diffrn_reflns_av_R_equivalents 0.0212
_diffrn_reflns_av_unetI/netI 0.0113
_diffrn_reflns_Laue_measured_fraction_full 1.000
_diffrn_reflns_Laue_measured_fraction_max 0.988
_diffrn_reflns_limit_h_max 9
_diffrn_reflns_limit_h_min -9
_diffrn_reflns_limit_k_max 12
_diffrn_reflns_limit_k_min -12
_diffrn_reflns_limit_l_max 15
_diffrn_reflns_limit_l_min -15
_diffrn_reflns_number 23526
_diffrn_reflns_point_group_measured_fraction_full 1.000
_diffrn_reflns_point_group_measured_fraction_max 0.988
_diffrn_reflns_theta_full 67.684
_diffrn_reflns_theta_max 77.437
_diffrn_reflns_theta_min 3.566
_diffrn_source 'micro-focus sealed X-ray tube'
_diffrn_source_type 'SuperNova (Cu) X-ray Source'
_exptl_absorpt_coefficient_mu 0.713
_exptl_absorpt_correction_T_max 1.00000
_exptl_absorpt_correction_T_min 0.91117
_exptl_absorpt_correction_type multi-scan
_exptl_absorpt_process_details
;
CrysAlisPro 1.171.38.41 (Rigaku Oxford Diffraction, 2015)
Empirical absorption correction using spherical harmonics,
 implemented in SCALE3 ABSPACK scaling algorithm.
;
_exptl_crystal_colour colourless
_exptl_crystal_colour_primary colourless
_exptl_crystal_density_diffrn 1.285
_exptl_crystal_description prism
_exptl_crystal_F_000 392
_exptl_crystal_size_max 0.341
_exptl_crystal_size_mid 0.294
_exptl_crystal_size_min 0.251
_refine_diff_density_max 0.253
_refine_diff_density_min -0.322
_refine_diff_density_rms 0.038
_refine_ls_extinction_method none
_refine_ls_goodness_of_fit_ref 1.048
_refine_ls_hydrogen_treatment mixed
_refine_ls_matrix_type full
_refine_ls_number_parameters 265
_refine_ls_number_reflns 3986
_refine_ls_number_restraints 12
_refine_ls_restrained_S_all 1.087
_refine_ls_R_factor_all 0.0433
_refine_ls_R_factor_gt 0.0416
_refine_ls_shift/su_max 0.001
_refine_ls_shift/su_mean 0.000
_refine_ls_structure_factor_coef Fsqd
_refine_ls_weighting_details 'w=1/[\s^2^(Fo^2^)+(0.0528P)^2^+0.3175P] where P=(Fo^2^+2Fc^2^)/3'
_refine_ls_weighting_scheme calc
_refine_ls_wR_factor_gt 0.1085
_refine_ls_wR_factor_ref 0.1101
_reflns_Friedel_coverage 0.000
_reflns_number_gt 3758
_reflns_number_total 3986
_reflns_threshold_expression 'I > 2\s(I)'
_cod_data_source_file jo6b00731_si_002.cif
_cod_data_source_block vf101
_cod_original_cell_volume 949.54(6)
_cod_database_code 4036860
_chemical_oxdiff_formula 'C22 H25 N1 O4'
_chemical_oxdiff_usercomment MK250
_shelx_space_group_comment
;
The symmetry employed for this shelxl refinement is uniquely defined
by the following loop, which should always be used as a source of
symmetry information in preference to the above space-group names.
They are only intended as comments.
;
_reflns_odcompleteness_completeness 99.97
_reflns_odcompleteness_iscentric 1
_reflns_odcompleteness_theta 66.97
_olex2_refinement_description
;
1. Fixed Uiso
 At 1.2 times of:
  All C(H) groups, All C(H,H) groups, All C(H,H,H,H) groups
 At 1.5 times of:
  All C(H,H,H) groups
2. Uiso/Uaniso restraints and constraints
Uanis(C1A) \\sim Ueq, Uanis(C1) \\sim Ueq: with sigma of 0.002 and sigma for
terminal atoms of 0.004
3. Others
 Sof(H2BC)=Sof(H2BD)=Sof(C1A)=Sof(H1AA)=Sof(H1AB)=Sof(H1AC)=1-FVAR(1)
 Sof(C1)=Sof(H1A)=Sof(H1B)=Sof(H1C)=Sof(H2AA)=Sof(H2AB)=FVAR(1)
4.a Secondary CH2 refined with riding coordinates:
 C2(H2AA,H2AB), C2(H2BC,H2BD), C12(H12A,H12B), C17(H17A,H17B), C18(H18A,H18B),
 C19(H19A,H19B), C20(H20A,H20B)
4.b Aromatic/amide H refined with riding coordinates:
 C5(H5), C7(H7), C8(H8), C9(H9), C10(H10)
4.c Idealised Me refined as rotating group:
 C1(H1A,H1B,H1C), C22(H22A,H22B,H22C), C1A(H1AA,H1AB,H1AC)
;
_shelx_shelxl_version_number 2014/7
_olex2_date_sample_data_collection 2015-11-27
_olex2_exptl_crystal_mounting_method 'mounted on a polyimide loop using Paratone-N oil'
_olex2_submission_special_instructions 'No special instructions were received'
_oxdiff_exptl_absorpt_empirical_details
;
Empirical correction (ABSPACK) includes:
- Absorption correction using spherical harmonics
- Frame scaling
;
_oxdiff_exptl_absorpt_empirical_full_max 1.148
_oxdiff_exptl_absorpt_empirical_full_min 0.881

loop_
_space_group_symop_operation_xyz
'x, y, z'
'-x, -y, -z'

loop_
_atom_site_label
_atom_site_type_symbol
_atom_site_fract_x
_atom_site_fract_y
_atom_site_fract_z
_atom_site_U_iso_or_equiv
_atom_site_adp_type
_atom_site_occupancy
_atom_site_site_symmetry_order
_atom_site_calc_flag
_atom_site_refinement_flags_posn
_atom_site_refinement_flags_adp
_atom_site_refinement_flags_occupancy
_atom_site_disorder_assembly
_atom_site_disorder_group
C1 C 0.0993(9) 0.1744(10) -0.0168(11) 0.067(2) Uani 0.352(14) 1 d . U P A 1
H1A H 0.0304 0.1721 0.0515 0.100 Uiso 0.352(14) 1 calc GR . P A 1
H1B H 0.1021 0.0910 -0.0519 0.100 Uiso 0.352(14) 1 calc GR . P A 1
H1C H 0.0473 0.2464 -0.0612 0.100 Uiso 0.352(14) 1 calc GR . P A 1
C2 C 0.2657(2) 0.19397(16) -0.00085(18) 0.0613(5) Uani 1 1 d . . . . .
H2AA H 0.3393 0.1803 -0.0681 0.074 Uiso 0.352(14) 1 calc R . P A 1
H2AB H 0.3117 0.1274 0.0513 0.074 Uiso 0.352(14) 1 calc R . P A 1
H2BC H 0.3759 0.1591 -0.0407 0.074 Uiso 0.648(14) 1 calc R . P A 2
H2BD H 0.2447 0.1336 0.0602 0.074 Uiso 0.648(14) 1 calc R . P A 2
C3 C 0.39082(16) 0.33171(12) 0.11177(11) 0.0348(3) Uani 1 1 d . . . . .
C4 C 0.38727(15) 0.46981(12) 0.14578(10) 0.0301(3) Uani 1 1 d . . . . .
C5 C 0.31189(16) 0.58545(12) 0.09738(10) 0.0329(3) Uani 1 1 d . . . . .
H5 H 0.2493 0.5915 0.0365 0.039 Uiso 1 1 calc R . . . .
C6 C 0.34701(16) 0.69413(12) 0.15731(10) 0.0312(3) Uani 1 1 d . . . . .
C7 C 0.30915(18) 0.83460(12) 0.14769(11) 0.0371(3) Uani 1 1 d . . . . .
H7 H 0.2466 0.8744 0.0917 0.045 Uiso 1 1 calc R . . . .
C8 C 0.36616(18) 0.91197(13) 0.22229(11) 0.0386(3) Uani 1 1 d . . . . .
H8 H 0.3424 1.0048 0.2161 0.046 Uiso 1 1 calc R . . . .
C9 C 0.45994(17) 0.85333(13) 0.30807(11) 0.0376(3) Uani 1 1 d . . . . .
H9 H 0.4950 0.9082 0.3581 0.045 Uiso 1 1 calc R . . . .
C10 C 0.50048(17) 0.71673(13) 0.31919(11) 0.0355(3) Uani 1 1 d . . . . .
H10 H 0.5633 0.6781 0.3755 0.043 Uiso 1 1 calc R . . . .
C11 C 0.44393(15) 0.63808(12) 0.24285(10) 0.0297(2) Uani 1 1 d . . . . .
C12 C 0.56254(16) 0.41101(12) 0.31078(10) 0.0330(3) Uani 1 1 d . . . . .
H12A H 0.5217 0.3241 0.3103 0.040 Uiso 1 1 calc R . . . .
H12B H 0.5339 0.4455 0.3828 0.040 Uiso 1 1 calc R . . . .
C13 C 0.76205(15) 0.39300(11) 0.28588(10) 0.0289(2) Uani 1 1 d . . . . .
C14 C 0.83961(18) 0.45524(14) 0.20305(11) 0.0385(3) Uani 1 1 d . . . . .
H14A H 0.772(2) 0.5131(17) 0.1554(13) 0.045(4) Uiso 1 1 d . . . . .
H14B H 0.967(2) 0.4440(17) 0.1877(13) 0.047(4) Uiso 1 1 d . . . . .
C15 C 0.86385(15) 0.29497(11) 0.36231(9) 0.0279(2) Uani 1 1 d . . . . .
C16 C 0.83866(16) 0.34412(12) 0.47948(10) 0.0311(3) Uani 1 1 d . . . . .
C17 C 0.93732(19) 0.25619(14) 0.56087(11) 0.0419(3) Uani 1 1 d . . . . .
H17A H 0.8892 0.1720 0.5706 0.050 Uiso 1 1 calc R . . . .
H17B H 0.9220 0.2999 0.6298 0.050 Uiso 1 1 calc R . . . .
C18 C 1.13454(19) 0.22871(14) 0.52354(13) 0.0438(3) Uani 1 1 d . . . . .
H18A H 1.1870 0.3107 0.5262 0.053 Uiso 1 1 calc R . . . .
H18B H 1.1925 0.1631 0.5722 0.053 Uiso 1 1 calc R . . . .
C19 C 1.16408(17) 0.17694(13) 0.40963(12) 0.0405(3) Uani 1 1 d . . . . .
H19A H 1.1228 0.0903 0.4084 0.049 Uiso 1 1 calc R . . . .
H19B H 1.2894 0.1654 0.3868 0.049 Uiso 1 1 calc R . . . .
C20 C 1.06621(16) 0.27406(12) 0.33159(11) 0.0349(3) Uani 1 1 d . . . . .
H20A H 1.0897 0.2397 0.2593 0.042 Uiso 1 1 calc R . . . .
H20B H 1.1105 0.3598 0.3314 0.042 Uiso 1 1 calc R . . . .
C21 C 0.78773(16) 0.16103(11) 0.35676(10) 0.0311(3) Uani 1 1 d . . . . .
C22 C 0.8364(2) 0.08098(14) 0.25649(12) 0.0430(3) Uani 1 1 d . . . . .
H22A H 0.9524 0.0320 0.2595 0.064 Uiso 1 1 calc GR . . . .
H22B H 0.8352 0.1404 0.1943 0.064 Uiso 1 1 calc GR . . . .
H22C H 0.7527 0.0193 0.2516 0.064 Uiso 1 1 calc GR . . . .
N1 N 0.46810(13) 0.50121(10) 0.23496(8) 0.0309(2) Uani 1 1 d . . . . .
O1 O 0.27781(13) 0.32633(9) 0.03723(9) 0.0436(2) Uani 1 1 d . . . . .
O2 O 0.47984(15) 0.23449(10) 0.14643(10) 0.0551(3) Uani 1 1 d . . . . .
O3 O 0.75524(13) 0.45137(9) 0.50263(8) 0.0389(2) Uani 1 1 d . . . . .
O4 O 0.68563(14) 0.12536(10) 0.42841(8) 0.0441(2) Uani 1 1 d . . . . .
C1A C 0.1260(9) 0.2012(4) -0.0682(6) 0.0715(15) Uani 0.648(14) 1 d . U P A 2
H1AA H 0.1091 0.1123 -0.0862 0.107 Uiso 0.648(14) 1 calc GR . P A 2
H1AB H 0.1546 0.2514 -0.1331 0.107 Uiso 0.648(14) 1 calc GR . P A 2
H1AC H 0.0196 0.2449 -0.0312 0.107 Uiso 0.648(14) 1 calc GR . P A 2

loop_
_atom_site_aniso_label
_atom_site_aniso_U_11
_atom_site_aniso_U_22
_atom_site_aniso_U_33
_atom_site_aniso_U_23
_atom_site_aniso_U_13
_atom_site_aniso_U_12
C1 0.053(3) 0.066(3) 0.085(4) -0.031(3) 0.015(3) -0.026(2)
C2 0.0530(9) 0.0341(7) 0.1011(14) -0.0245(8) -0.0215(9) -0.0049(7)
C3 0.0298(6) 0.0284(6) 0.0468(7) -0.0004(5) -0.0037(5) -0.0063(5)
C4 0.0264(5) 0.0278(6) 0.0367(6) 0.0002(5) -0.0030(5) -0.0054(4)
C5 0.0346(6) 0.0285(6) 0.0365(6) -0.0001(5) -0.0093(5) -0.0042(5)
C6 0.0309(6) 0.0286(6) 0.0345(6) 0.0006(5) -0.0052(5) -0.0040(4)
C7 0.0418(7) 0.0281(6) 0.0421(7) 0.0022(5) -0.0102(5) -0.0029(5)
C8 0.0419(7) 0.0263(6) 0.0478(7) -0.0029(5) -0.0027(6) -0.0054(5)
C9 0.0366(6) 0.0373(7) 0.0410(7) -0.0088(5) -0.0030(5) -0.0103(5)
C10 0.0333(6) 0.0381(7) 0.0366(6) -0.0014(5) -0.0079(5) -0.0070(5)
C11 0.0261(5) 0.0285(6) 0.0347(6) 0.0009(5) -0.0026(4) -0.0045(4)
C12 0.0287(6) 0.0323(6) 0.0375(6) 0.0086(5) -0.0050(5) -0.0035(5)
C13 0.0293(6) 0.0247(5) 0.0327(6) -0.0005(4) -0.0034(4) -0.0034(4)
C14 0.0341(7) 0.0389(7) 0.0410(7) 0.0086(6) -0.0007(5) -0.0035(5)
C15 0.0264(5) 0.0232(5) 0.0338(6) 0.0004(4) -0.0023(4) -0.0028(4)
C16 0.0310(6) 0.0269(6) 0.0363(6) -0.0003(5) -0.0046(5) -0.0056(4)
C17 0.0475(8) 0.0404(7) 0.0385(7) 0.0034(5) -0.0136(6) -0.0025(6)
C18 0.0412(7) 0.0328(7) 0.0602(9) 0.0070(6) -0.0226(6) -0.0050(5)
C19 0.0286(6) 0.0296(6) 0.0628(9) 0.0032(6) -0.0075(6) -0.0011(5)
C20 0.0271(6) 0.0304(6) 0.0465(7) 0.0010(5) -0.0015(5) -0.0035(5)
C21 0.0303(6) 0.0236(5) 0.0395(6) 0.0005(5) -0.0058(5) -0.0021(4)
C22 0.0460(8) 0.0329(6) 0.0510(8) -0.0106(6) -0.0026(6) -0.0072(6)
N1 0.0292(5) 0.0274(5) 0.0364(5) 0.0029(4) -0.0069(4) -0.0037(4)
O1 0.0427(5) 0.0291(5) 0.0616(6) -0.0101(4) -0.0162(5) -0.0042(4)
O2 0.0592(7) 0.0273(5) 0.0807(8) -0.0003(5) -0.0267(6) 0.0005(4)
O3 0.0434(5) 0.0310(5) 0.0415(5) -0.0058(4) -0.0041(4) -0.0005(4)
O4 0.0485(6) 0.0368(5) 0.0484(6) 0.0021(4) 0.0029(4) -0.0168(4)
C1A 0.096(3) 0.0468(16) 0.080(3) -0.0165(16) -0.044(2) -0.0101(15)

loop_
_atom_type_symbol
_atom_type_description
_atom_type_scat_dispersion_real
_atom_type_scat_dispersion_imag
_atom_type_scat_source
C C 0.0181 0.0091 'International Tables Vol C Tables 4.2.6.8 and 6.1.1.4'
H H 0.0000 0.0000 'International Tables Vol C Tables 4.2.6.8 and 6.1.1.4'
N N 0.0311 0.0180 'International Tables Vol C Tables 4.2.6.8 and 6.1.1.4'
O O 0.0492 0.0322 'International Tables Vol C Tables 4.2.6.8 and 6.1.1.4'

loop_
_exptl_crystal_face_index_h
_exptl_crystal_face_index_k
_exptl_crystal_face_index_l
_exptl_crystal_face_perp_dist
3 -1 -6 0.1281
-3 0 6 0.1470
0 7 0 0.1083
1 -6 1 0.1422
-1 1 -8 0.1021
-5 2 1 0.0995
4 -2 5 0.1123
-1 -6 1 0.1147

loop_
_geom_angle_atom_site_label_1
_geom_angle_atom_site_label_2
_geom_angle_atom_site_label_3
_geom_angle
H1A C1 H1B 109.5
H1A C1 H1C 109.5
H1B C1 H1C 109.5
C2 C1 H1A 109.5
C2 C1 H1B 109.5
C2 C1 H1C 109.5
C1 C2 H2AA 108.9
C1 C2 H2AB 108.9
C1 C2 O1 113.5(3)
H2AA C2 H2AB 107.7
H2BC C2 H2BD 108.2
O1 C2 H2AA 108.9
O1 C2 H2AB 108.9
O1 C2 H2BC 109.7
O1 C2 H2BD 109.7
C1A C2 H2BC 109.7
C1A C2 H2BD 109.7
C1A C2 O1 109.70(18)
O1 C3 C4 110.71(10)
O2 C3 C4 125.76(12)
O2 C3 O1 123.52(12)
C5 C4 C3 127.81(11)
C5 C4 N1 109.55(10)
N1 C4 C3 122.63(11)
C4 C5 H5 126.3
C4 C5 C6 107.34(11)
C6 C5 H5 126.3
C7 C6 C5 134.67(12)
C7 C6 C11 118.64(11)
C11 C6 C5 106.68(11)
C6 C7 H7 120.5
C8 C7 C6 118.94(12)
C8 C7 H7 120.5
C7 C8 H8 119.4
C7 C8 C9 121.26(12)
C9 C8 H8 119.4
C8 C9 H9 119.4
C10 C9 C8 121.26(12)
C10 C9 H9 119.4
C9 C10 H10 121.3
C9 C10 C11 117.50(12)
C11 C10 H10 121.3
C10 C11 C6 122.38(11)
N1 C11 C6 108.49(10)
N1 C11 C10 129.12(11)
H12A C12 H12B 107.7
C13 C12 H12A 108.8
C13 C12 H12B 108.8
N1 C12 H12A 108.8
N1 C12 H12B 108.8
N1 C12 C13 113.71(10)
C12 C13 C15 114.66(10)
C14 C13 C12 122.13(11)
C14 C13 C15 123.19(11)
C13 C14 H14A 121.0(10)
C13 C14 H14B 121.9(10)
H14A C14 H14B 117.1(14)
C13 C15 C16 111.78(9)
C13 C15 C20 113.32(10)
C13 C15 C21 105.70(9)
C16 C15 C20 105.83(10)
C16 C15 C21 109.92(9)
C21 C15 C20 110.33(9)
C17 C16 C15 116.00(10)
O3 C16 C15 121.72(11)
O3 C16 C17 122.06(12)
C16 C17 H17A 109.5
C16 C17 H17B 109.5
C16 C17 C18 110.86(11)
H17A C17 H17B 108.1
C18 C17 H17A 109.5
C18 C17 H17B 109.5
C17 C18 H18A 109.4
C17 C18 H18B 109.4
H18A C18 H18B 108.0
C19 C18 C17 111.35(11)
C19 C18 H18A 109.4
C19 C18 H18B 109.4
C18 C19 H19A 109.5
C18 C19 H19B 109.5
C18 C19 C20 110.91(11)
H19A C19 H19B 108.0
C20 C19 H19A 109.5
C20 C19 H19B 109.5
C15 C20 H20A 109.2
C15 C20 H20B 109.2
C19 C20 C15 112.12(10)
C19 C20 H20A 109.2
C19 C20 H20B 109.2
H20A C20 H20B 107.9
C22 C21 C15 117.79(11)
O4 C21 C15 121.04(11)
O4 C21 C22 121.07(11)
C21 C22 H22A 109.5
C21 C22 H22B 109.5
C21 C22 H22C 109.5
H22A C22 H22B 109.5
H22A C22 H22C 109.5
H22B C22 H22C 109.5
C4 N1 C12 128.76(10)
C11 N1 C4 107.93(10)
C11 N1 C12 123.31(10)
C3 O1 C2 115.94(11)
C2 C1A H1AA 109.5
C2 C1A H1AB 109.5
C2 C1A H1AC 109.5
H1AA C1A H1AB 109.5
H1AA C1A H1AC 109.5
H1AB C1A H1AC 109.5

loop_
_geom_bond_atom_site_label_1
_geom_bond_atom_site_label_2
_geom_bond_distance
C1 H1A 0.9600
C1 H1B 0.9600
C1 H1C 0.9600
C1 C2 1.351(7)
C2 H2AA 0.9700
C2 H2AB 0.9700
C2 H2BC 0.9700
C2 H2BD 0.9700
C2 O1 1.4503(16)
C2 C1A 1.414(4)
C3 C4 1.4661(17)
C3 O1 1.3352(16)
C3 O2 1.2049(16)
C4 C5 1.3717(16)
C4 N1 1.3881(15)
C5 H5 0.9300
C5 C6 1.4177(17)
C6 C7 1.4081(17)
C6 C11 1.4116(17)
C7 H7 0.9300
C7 C8 1.3736(19)
C8 H8 0.9300
C8 C9 1.4092(19)
C9 H9 0.9300
C9 C10 1.3735(19)
C10 H10 0.9300
C10 C11 1.3960(17)
C11 N1 1.3722(15)
C12 H12A 0.9700
C12 H12B 0.9700
C12 C13 1.5213(16)
C12 N1 1.4572(15)
C13 C14 1.3228(18)
C13 C15 1.5317(15)
C14 H14A 0.954(17)
C14 H14B 0.973(17)
C15 C16 1.5456(17)
C15 C20 1.5523(16)
C15 C21 1.5484(15)
C16 C17 1.5083(17)
C16 O3 1.2090(15)
C17 H17A 0.9700
C17 H17B 0.9700
C17 C18 1.533(2)
C18 H18A 0.9700
C18 H18B 0.9700
C18 C19 1.517(2)
C19 H19A 0.9700
C19 H19B 0.9700
C19 C20 1.5254(17)
C20 H20A 0.9700
C20 H20B 0.9700
C21 C22 1.5028(18)
C21 O4 1.2091(16)
C22 H22A 0.9600
C22 H22B 0.9600
C22 H22C 0.9600
C1A H1AA 0.9600
C1A H1AB 0.9600
C1A H1AC 0.9600

loop_
_geom_torsion_atom_site_label_1
_geom_torsion_atom_site_label_2
_geom_torsion_atom_site_label_3
_geom_torsion_atom_site_label_4
_geom_torsion
C1 C2 O1 C3 140.8(7)
C3 C4 C5 C6 -178.20(12)
C3 C4 N1 C11 178.57(11)
C3 C4 N1 C12 -1.94(19)
C4 C3 O1 C2 -178.36(13)
C4 C5 C6 C7 178.48(14)
C4 C5 C6 C11 -0.54(14)
C5 C4 N1 C11 -0.14(14)
C5 C4 N1 C12 179.35(11)
C5 C6 C7 C8 -179.56(14)
C5 C6 C11 C10 -179.56(11)
C5 C6 C11 N1 0.46(14)
C6 C7 C8 C9 -0.5(2)
C6 C11 N1 C4 -0.20(13)
C6 C11 N1 C12 -179.73(10)
C7 C6 C11 C10 1.24(19)
C7 C6 C11 N1 -178.74(11)
C7 C8 C9 C10 1.1(2)
C8 C9 C10 C11 -0.56(19)
C9 C10 C11 C6 -0.63(19)
C9 C10 C11 N1 179.35(12)
C10 C11 N1 C4 179.82(12)
C10 C11 N1 C12 0.3(2)
C11 C6 C7 C8 -0.64(19)
C12 C13 C15 C16 -63.10(13)
C12 C13 C15 C20 177.41(10)
C12 C13 C15 C21 56.47(13)
C13 C12 N1 C4 97.45(14)
C13 C12 N1 C11 -83.12(14)
C13 C15 C16 C17 -178.55(10)
C13 C15 C16 O3 -3.75(16)
C13 C15 C20 C19 179.52(10)
C13 C15 C21 C22 73.21(13)
C13 C15 C21 O4 -103.21(13)
C14 C13 C15 C16 118.41(13)
C14 C13 C15 C20 -1.08(17)
C14 C13 C15 C21 -122.02(13)
C15 C16 C17 C18 53.64(15)
C16 C15 C20 C19 56.68(13)
C16 C15 C21 C22 -166.00(11)
C16 C15 C21 O4 17.58(16)
C16 C17 C18 C19 -51.78(15)
C17 C18 C19 C20 55.90(14)
C18 C19 C20 C15 -60.26(14)
C20 C15 C16 C17 -54.73(13)
C20 C15 C16 O3 120.07(12)
C20 C15 C21 C22 -49.66(14)
C20 C15 C21 O4 133.92(12)
C21 C15 C16 C17 64.40(13)
C21 C15 C16 O3 -120.80(12)
C21 C15 C20 C19 -62.19(13)
N1 C4 C5 C6 0.42(14)
N1 C12 C13 C14 0.44(18)
N1 C12 C13 C15 -178.07(10)
O1 C3 C4 C5 -12.98(18)
O1 C3 C4 N1 168.56(11)
O2 C3 C4 C5 168.27(14)
O2 C3 C4 N1 -10.2(2)
O2 C3 O1 C2 0.4(2)
O3 C16 C17 C18 -121.14(14)
C1A C2 O1 C3 172.4(4)

loop_
_exptl_oxdiff_crystal_face_indexfrac_h
_exptl_oxdiff_crystal_face_indexfrac_k
_exptl_oxdiff_crystal_face_indexfrac_l
_exptl_oxdiff_crystal_face_x
_exptl_oxdiff_crystal_face_y
_exptl_oxdiff_crystal_face_z
3.0000 -1.0000 -6.0000 0.0453 -0.0053 1.0246
-3.0000 -0.0000 6.0000 0.0540 0.1200 -0.9958
-0.0000 7.0000 -0.0000 -0.6951 -0.8027 -0.2016
1.0000 -6.0000 1.0000 0.7822 0.5594 0.2057
-1.0000 1.0000 -8.0000 -0.7626 0.2207 0.6360
-5.0000 2.0000 1.0000 -0.7218 0.2365 -0.8202
4.0000 -2.0000 5.0000 1.0123 -0.3146 0.0896
-1.0000 -6.0000 1.0000 0.5457 0.7576 -0.0594
